data_7218646
loop_
_publ_author_name
'Michaelides, Adonis'
'Aravia, Maria'
'Siskos, Michael G.'
'Skoulika, Stavroula'

_publ_section_title
;
 Photochemical reactivity of a lamellar lanthanum MOF
;
_journal_issue 1
_journal_name_full CrystEngComm
_journal_page_first 124
_journal_paper_doi 10.1039/C4CE01396D
_journal_volume 17
_journal_year 2015
_chemical_formula_sum 'C9 H20.4 La O13.2'
_chemical_formula_weight 478.76
_chemical_name_systematic
; 
 ? 
;
_space_group_IT_number 13
_symmetry_cell_setting monoclinic
_symmetry_space_group_name_Hall '-P 2yc'
_symmetry_space_group_name_H-M 'P 1 2/c 1'
_atom_sites_solution_hydrogens geom
_atom_sites_solution_primary direct
_atom_sites_solution_secondary difmap
_audit_creation_method SHELXL-97
_cell_angle_alpha 90.00
_cell_angle_beta 92.360(10)
_cell_angle_gamma 90.00
_cell_formula_units_Z 4
_cell_length_a 11.082(2)
_cell_length_b 9.1820(10)
_cell_length_c 16.959(2)
_cell_measurement_reflns_used 60
_cell_measurement_temperature 293(2)
_cell_measurement_theta_max 12.4
_cell_measurement_theta_min 9.3
_cell_volume 1724.2(4)
_computing_cell_refinement XSCANS
_computing_data_collection XSCANS
_computing_data_reduction XSCANS
_computing_structure_refinement 'SHELXL-97 (Sheldrick, 1997)'
_computing_structure_solution 'SHELXS-97 (Sheldrick, 1990)'
_diffrn_ambient_temperature 293(2)
_diffrn_measured_fraction_theta_full 0.994
_diffrn_measured_fraction_theta_max 0.994
_diffrn_measurement_device_type P4
_diffrn_measurement_method scintillation
_diffrn_radiation_monochromator graphite
_diffrn_radiation_source 'fine-focus sealed tube'
_diffrn_radiation_type MoK\a
_diffrn_radiation_wavelength 0.71073
_diffrn_reflns_av_R_equivalents 0.0494
_diffrn_reflns_av_sigmaI/netI 0.0513
_diffrn_reflns_limit_h_max 13
_diffrn_reflns_limit_h_min 0
_diffrn_reflns_limit_k_max 10
_diffrn_reflns_limit_k_min -1
_diffrn_reflns_limit_l_max 20
_diffrn_reflns_limit_l_min -20
_diffrn_reflns_number 3610
_diffrn_reflns_theta_full 24.99
_diffrn_reflns_theta_max 24.99
_diffrn_reflns_theta_min 1.84
_diffrn_standards_decay_% none
_diffrn_standards_interval_count 100
_diffrn_standards_number 2
_exptl_absorpt_coefficient_mu 2.539
_exptl_absorpt_correction_type none
_exptl_crystal_colour colorless
_exptl_crystal_density_diffrn 1.844
_exptl_crystal_density_method 'not measured'
_exptl_crystal_description prismatic
_exptl_crystal_F_000 948
_exptl_crystal_size_max 0.18
_exptl_crystal_size_mid 0.12
_exptl_crystal_size_min 0.10
_refine_diff_density_max 1.177
_refine_diff_density_min -1.895
_refine_diff_density_rms 0.152
_refine_ls_extinction_method none
_refine_ls_goodness_of_fit_ref 1.035
_refine_ls_hydrogen_treatment mixed
_refine_ls_matrix_type full
_refine_ls_number_parameters 251
_refine_ls_number_reflns 3015
_refine_ls_number_restraints 16
_refine_ls_restrained_S_all 1.032
_refine_ls_R_factor_all 0.0540
_refine_ls_R_factor_gt 0.0407
_refine_ls_shift/su_max 0.002
_refine_ls_shift/su_mean 0.000
_refine_ls_structure_factor_coef Fsqd
_refine_ls_weighting_details 'calc w=1/[\s^2^(Fo^2^)+(0.0616P)^2^+4.0348P] where P=(Fo^2^+2Fc^2^)/3'
_refine_ls_weighting_scheme calc
_refine_ls_wR_factor_gt 0.0996
_refine_ls_wR_factor_ref 0.1077
_reflns_number_gt 2486
_reflns_number_total 3015
_reflns_threshold_expression >2sigma(I)
_cod_data_source_file c4ce01396d2.cif
_cod_data_source_block shelxl
_cod_depositor_comments
;
The following automatic conversions were performed:

'_symmetry_cell_setting' value 'Monoclinic' changed to 'monoclinic'
according to
/usr/data/users/saulius/crontab/automatic-downloads/rss-feeds/RSC/lib/dictionaries/cif_core.dic
dictionary named 'cif_core.dic' version 2.4.2 from 2011-04-26.

Automatic conversion script
Id: cif_fix_values 2827 2014-09-09 07:05:25Z andrius 

 Adding full bibliography for 7218646.cif.
;
_cod_original_sg_symbol_H-M P2/c
_cod_original_formula_sum 'C9 H20.40 La O13.20'
_cod_database_code 7218646

loop_
_symmetry_equiv_pos_as_xyz
'x, y, z'
'-x, y, -z+1/2'
'-x, -y, -z'
'x, -y, z-1/2'

loop_
_atom_site_label
_atom_site_type_symbol
_atom_site_fract_x
_atom_site_fract_y
_atom_site_fract_z
_atom_site_U_iso_or_equiv
_atom_site_adp_type
_atom_site_occupancy
_atom_site_symmetry_multiplicity
_atom_site_calc_flag
_atom_site_refinement_flags
La1 La 0.49388(3) 0.90965(4) 0.120206(18) 0.01791(14) Uani 1 1 d .
O1 O 0.7157(4) 0.8373(6) 0.1484(3) 0.0354(11) Uani 1 1 d .
O2 O 0.6254(4) 0.8736(5) 0.2597(3) 0.0251(10) Uani 1 1 d .
O3 O 0.3433(4) 1.1209(5) 0.1183(3) 0.0285(10) Uani 1 1 d .
O4 O 0.2221(4) 1.1708(6) 0.2158(3) 0.0326(11) Uani 1 1 d .
O5 O -0.2889(4) 1.1895(5) -0.0587(2) 0.0288(10) Uani 1 1 d .
O6 O -0.3877(4) 1.0551(5) 0.0236(2) 0.0255(10) Uani 1 1 d .
O1W O 0.5755(4) 0.7296(6) 0.0144(3) 0.0354(11) Uani 1 1 d D
O2W O 0.5800(4) 1.1523(5) 0.1893(3) 0.0275(10) Uani 1 1 d D
O3W O 0.4806(5) 0.6363(6) 0.1647(3) 0.0387(12) Uani 1 1 d D
O4W O 0.5886(7) 1.4033(6) 0.0933(4) 0.0535(16) Uani 1 1 d D
C1 C 0.7209(5) 0.8473(7) 0.2219(3) 0.0224(13) Uani 1 1 d .
C2 C 0.8377(5) 0.8339(8) 0.2664(4) 0.0274(14) Uani 1 1 d .
H2 H 0.8389 0.8314 0.3212 0.033 Uiso 1 1 calc R
C3 C 0.9415(5) 0.8254(7) 0.2298(4) 0.0272(14) Uani 1 1 d .
H3 H 0.9383 0.8191 0.1750 0.033 Uiso 1 1 calc R
C4 C 0.2416(5) 1.1539(7) 0.1450(4) 0.0272(14) Uani 1 1 d .
C5 C 0.1394(6) 1.1682(8) 0.0856(4) 0.0309(15) Uani 1 1 d .
H5 H 0.1571 1.1858 0.0333 0.037 Uiso 1 1 calc R
C6 C 0.0245(6) 1.1572(8) 0.1035(4) 0.0301(15) Uani 1 1 d .
H6 H 0.0077 1.1457 0.1564 0.036 Uiso 1 1 calc R
C7 C -0.0772(6) 1.1616(8) 0.0466(4) 0.0313(15) Uani 1 1 d .
H7 H -0.0629 1.1884 -0.0051 0.038 Uiso 1 1 calc R
C8 C -0.1901(6) 1.1292(7) 0.0647(4) 0.0272(15) Uani 1 1 d .
H8 H -0.2050 1.1071 0.1170 0.033 Uiso 1 1 calc R
C9 C -0.2930(5) 1.1264(7) 0.0062(4) 0.0241(14) Uani 1 1 d .
O5W O 0.8748(8) 0.4400(9) 0.2429(6) 0.084(2) Uani 1 1 d D
O6W O 0.8061(8) 0.5512(9) 0.0869(7) 0.110(3) Uani 1 1 d .
O7WA O 0.216(4) 0.534(5) 0.098(3) 0.071(10) Uiso 0.20 1 d P
O7WB O 0.137(4) 0.558(4) 0.082(2) 0.074(10) Uiso 0.20 1 d P
O7WC O 0.2529(14) 0.5286(18) 0.1309(10) 0.067(4) Uiso 0.50 1 d P
O8W O 1.024(3) 0.511(4) 0.0243(17) 0.095(9) Uiso 0.30 1 d P
H1A H 0.607(8) 0.767(10) -0.024(4) 0.080 Uiso 1 1 d D
H1B H 0.609(9) 0.648(5) 0.017(6) 0.080 Uiso 1 1 d D
H2A H 0.640(6) 1.144(12) 0.221(5) 0.080 Uiso 1 1 d D
H3B H 0.410(3) 0.608(11) 0.165(7) 0.080 Uiso 1 1 d D
H4A H 0.576(19) 1.472(10) 0.124(7) 0.080 Uiso 0.50 1 d PD
H4B H 0.588(10) 1.340(9) 0.128(5) 0.080 Uiso 1 1 d D
H5A H 0.845(9) 0.363(7) 0.260(6) 0.080 Uiso 1 1 d D
H5B H 0.940(10) 0.44(3) 0.269(11) 0.080 Uiso 0.50 1 d PD
H3A H 0.519(11) 0.559(9) 0.158(14) 0.080 Uiso 0.50 1 d PD
H2B H 0.532(10) 1.17(2) 0.224(6) 0.080 Uiso 0.50 1 d PD
H3C H 0.49(2) 0.62(2) 0.212(3) 0.080 Uiso 0.50 1 d PD
H5C H 0.85(2) 0.46(3) 0.196(5) 0.080 Uiso 0.50 1 d PD

loop_
_atom_site_aniso_label
_atom_site_aniso_U_11
_atom_site_aniso_U_22
_atom_site_aniso_U_33
_atom_site_aniso_U_23
_atom_site_aniso_U_13
_atom_site_aniso_U_12
La1 0.01135(19) 0.0239(2) 0.0185(2) 0.00118(15) 0.00028(12) -0.00004(15)
O1 0.017(2) 0.058(3) 0.030(3) -0.002(2) -0.0016(18) 0.006(2)
O2 0.0111(19) 0.036(3) 0.028(2) 0.0003(19) 0.0038(17) 0.0031(18)
O3 0.017(2) 0.034(3) 0.035(2) 0.002(2) 0.0032(18) 0.0059(19)
O4 0.025(2) 0.045(3) 0.029(2) -0.005(2) 0.0021(19) 0.011(2)
O5 0.025(2) 0.039(3) 0.022(2) 0.010(2) -0.0010(18) -0.007(2)
O6 0.017(2) 0.035(3) 0.025(2) -0.0005(19) 0.0001(17) -0.0063(19)
O1W 0.042(3) 0.031(3) 0.034(3) 0.004(2) 0.007(2) 0.008(2)
O2W 0.020(2) 0.032(2) 0.030(2) -0.005(2) 0.0003(18) -0.001(2)
O3W 0.046(3) 0.037(3) 0.034(3) 0.001(2) 0.007(3) 0.001(2)
O4W 0.084(4) 0.029(3) 0.046(3) -0.004(3) -0.006(3) 0.006(3)
C1 0.014(3) 0.030(3) 0.023(3) 0.001(3) 0.003(2) -0.001(3)
C2 0.018(3) 0.040(4) 0.024(3) 0.002(3) -0.001(2) 0.003(3)
C3 0.020(3) 0.035(4) 0.026(3) 0.000(3) -0.001(3) 0.000(3)
C4 0.017(3) 0.026(3) 0.038(4) -0.004(3) -0.006(3) 0.002(3)
C5 0.024(3) 0.038(4) 0.030(3) 0.003(3) -0.004(3) 0.003(3)
C6 0.019(3) 0.037(4) 0.034(4) -0.001(3) -0.003(3) 0.001(3)
C7 0.024(3) 0.037(4) 0.032(4) 0.002(3) -0.003(3) 0.000(3)
C8 0.021(3) 0.037(4) 0.024(3) 0.006(3) -0.002(3) -0.006(3)
C9 0.015(3) 0.029(4) 0.029(3) -0.004(3) -0.001(2) -0.001(2)
O5W 0.069(5) 0.053(5) 0.130(8) 0.009(5) 0.016(5) -0.016(4)
O6W 0.093(6) 0.054(5) 0.187(10) 0.000(6) 0.046(6) 0.009(5)

loop_
_atom_type_symbol
_atom_type_description
_atom_type_scat_dispersion_real
_atom_type_scat_dispersion_imag
_atom_type_scat_source
C C 0.0033 0.0016 'International Tables Vol C Tables 4.2.6.8 and 6.1.1.4'
H H 0.0000 0.0000 'International Tables Vol C Tables 4.2.6.8 and 6.1.1.4'
O O 0.0106 0.0060 'International Tables Vol C Tables 4.2.6.8 and 6.1.1.4'
La La -0.2871 2.4523 'International Tables Vol C Tables 4.2.6.8 and 6.1.1.4'

loop_
_geom_angle_atom_site_label_1
_geom_angle_atom_site_label_2
_geom_angle_atom_site_label_3
_geom_angle
_geom_angle_site_symmetry_1
_geom_angle_site_symmetry_3
O2 La1 O6 155.12(15) 2_655 1_655
O2 La1 O3 75.12(15) 2_655 .
O6 La1 O3 86.97(14) 1_655 .
O2 La1 O1 110.39(14) 2_655 .
O6 La1 O1 74.86(15) 1_655 .
O3 La1 O1 144.70(16) . .
O2 La1 O5 78.42(13) 2_655 3_575
O6 La1 O5 113.00(13) 1_655 3_575
O3 La1 O5 72.81(15) . 3_575
O1 La1 O5 142.15(17) . 3_575
O2 La1 O3W 66.49(16) 2_655 .
O6 La1 O3W 136.81(16) 1_655 .
O3 La1 O3W 133.15(16) . .
O1 La1 O3W 76.36(18) . .
O5 La1 O3W 74.03(16) 3_575 .
O2 La1 O1W 133.06(16) 2_655 .
O6 La1 O1W 71.76(16) 1_655 .
O3 La1 O1W 135.34(15) . .
O1 La1 O1W 67.14(16) . .
O5 La1 O1W 80.02(15) 3_575 .
O3W La1 O1W 67.66(17) . .
O2 La1 O2W 86.81(14) 2_655 .
O6 La1 O2W 69.99(14) 1_655 .
O3 La1 O2W 66.10(14) . .
O1 La1 O2W 79.19(15) . .
O5 La1 O2W 138.66(14) 3_575 .
O3W La1 O2W 133.87(16) . .
O1W La1 O2W 134.15(15) . .
O2 La1 O6 122.03(13) 2_655 3_575
O6 La1 O6 64.32(15) 1_655 3_575
O3 La1 O6 68.66(14) . 3_575
O1 La1 O6 125.46(14) . 3_575
O5 La1 O6 48.72(13) 3_575 3_575
O3W La1 O6 110.40(15) . 3_575
O1W La1 O6 66.76(14) . 3_575
O2W La1 O6 115.67(14) . 3_575
O2 La1 O2 63.99(15) 2_655 .
O6 La1 O2 110.55(13) 1_655 .
O3 La1 O2 115.13(14) . .
O1 La1 O2 48.66(13) . .
O5 La1 O2 136.11(13) 3_575 .
O3W La1 O2 70.82(15) . .
O1W La1 O2 109.09(14) . .
O2W La1 O2 63.63(14) . .
O6 La1 O2 173.95(12) 3_575 .
O2 La1 C1 88.04(15) 2_655 .
O6 La1 C1 91.59(15) 1_655 .
O3 La1 C1 132.29(16) . .
O1 La1 C1 23.83(15) . .
O5 La1 C1 147.29(16) 3_575 .
O3W La1 C1 73.27(18) . .
O1W La1 C1 88.23(16) . .
O2W La1 C1 68.71(16) . .
O6 La1 C1 149.15(14) 3_575 .
O2 La1 C1 24.89(14) . .
O2 La1 C9 99.40(15) 2_655 3_575
O6 La1 C9 89.17(15) 1_655 3_575
O3 La1 C9 67.41(16) . 3_575
O1 La1 C9 140.23(16) . 3_575
O5 La1 C9 23.95(15) 3_575 3_575
O3W La1 C9 92.89(17) . 3_575
O1W La1 C9 73.32(16) . 3_575
O2W La1 C9 129.54(16) . 3_575
O6 La1 C9 24.85(15) 3_575 3_575
O2 La1 C9 160.04(16) . 3_575
C1 La1 C9 160.30(17) . 3_575
C1 O1 La1 99.8(4) . .
C1 O2 La1 155.4(4) . 2_655
C1 O2 La1 90.7(3) . .
La1 O2 La1 113.99(15) 2_655 .
C4 O3 La1 140.0(4) . .
C9 O5 La1 97.3(4) . 3_575
C9 O6 La1 150.8(4) . 1_455
C9 O6 La1 93.5(4) . 3_575
La1 O6 La1 115.68(15) 1_455 3_575
La1 O1W H1A 116(7) . .
La1 O1W H1B 133(7) . .
H1A O1W H1B 103(7) . .
La1 O2W H2A 117(8) . .
La1 O2W H2B 106(10) . .
H2A O2W H2B 95(8) . .
La1 O3W H3B 111(7) . .
La1 O3W H3A 138(10) . .
H3B O3W H3A 102(8) . .
La1 O3W H3C 116(10) . .
H3B O3W H3C 93(10) . .
H3A O3W H3C 86(10) . .
H4A O4W H4B 94(8) . .
O1 C1 O2 120.6(5) . .
O1 C1 C2 120.4(5) . .
O2 C1 C2 119.0(5) . .
O1 C1 La1 56.3(3) . .
O2 C1 La1 64.5(3) . .
C2 C1 La1 172.5(5) . .
C3 C2 C1 121.6(6) . .
C3 C2 H2 119.2 . .
C1 C2 H2 119.2 . .
C2 C3 C3 123.8(8) . 2_755
C2 C3 H3 118.1 . .
C3 C3 H3 118.1 2_755 .
O4 C4 O3 124.7(6) . .
O4 C4 C5 119.1(6) . .
O3 C4 C5 116.2(6) . .
C6 C5 C4 123.3(6) . .
C6 C5 H5 118.3 . .
C4 C5 H5 118.3 . .
C5 C6 C7 124.9(7) . .
C5 C6 H6 117.6 . .
C7 C6 H6 117.6 . .
C8 C7 C6 123.3(7) . .
C8 C7 H7 118.3 . .
C6 C7 H7 118.3 . .
C7 C8 C9 123.5(6) . .
C7 C8 H8 118.2 . .
C9 C8 H8 118.2 . .
O5 C9 O6 120.1(5) . .
O5 C9 C8 121.9(6) . .
O6 C9 C8 118.0(6) . .
O5 C9 La1 58.7(3) . 3_575
O6 C9 La1 61.6(3) . 3_575
C8 C9 La1 174.0(5) . 3_575
H5A O5W H5C 114(10) . .
O7WC O7WA O7WB 141(7) . .
O7WA O7WB O7WC 16(3) . .
O7WA O7WB O8W 144(5) . 1_455
O7WC O7WB O8W 154(3) . 1_455
O7WA O7WC O7WB 22(4) . .
O8W O8W O7WB 159(5) 3_765 1_655

loop_
_geom_bond_atom_site_label_1
_geom_bond_atom_site_label_2
_geom_bond_distance
_geom_bond_site_symmetry_2
La1 O2 2.495(4) 2_655
La1 O6 2.523(4) 1_655
La1 O3 2.558(4) .
La1 O1 2.573(4) .
La1 O5 2.624(4) 3_575
La1 O3W 2.626(6) .
La1 O1W 2.628(5) .
La1 O2W 2.676(5) .
La1 O6 2.684(4) 3_575
La1 O2 2.748(4) .
La1 C1 3.045(6) .
La1 C9 3.045(6) 3_575
O1 C1 1.249(7) .
O2 C1 1.282(7) .
O2 La1 2.495(4) 2_655
O3 C4 1.268(8) .
O4 C4 1.237(8) .
O5 C9 1.246(8) .
O5 La1 2.624(4) 3_575
O6 C9 1.282(8) .
O6 La1 2.523(4) 1_455
O6 La1 2.684(4) 3_575
O1W H1A 0.83(2) .
O1W H1B 0.84(2) .
O2W H2A 0.84(2) .
O2W H2B 0.83(2) .
O3W H3B 0.83(2) .
O3W H3A 0.83(2) .
O3W H3C 0.83(2) .
O4W H4A 0.84(2) .
O4W H4B 0.83(2) .
C1 C2 1.477(8) .
C2 C3 1.331(9) .
C2 H2 0.9300 .
C3 C3 1.441(12) 2_755
C3 H3 0.9300 .
C4 C5 1.490(8) .
C5 C6 1.324(9) .
C5 H5 0.9300 .
C6 C7 1.454(9) .
C6 H6 0.9300 .
C7 C8 1.334(9) .
C7 H7 0.9300 .
C8 C9 1.481(8) .
C8 H8 0.9300 .
C9 La1 3.044(6) 3_575
O5W H5A 0.84(2) .
O5W H5C 0.83(2) .
O7WA O7WC 0.68(4) .
O7WA O7WB 0.93(5) .
O7WB O7WC 1.52(4) .
O7WB O8W 1.62(5) 1_455
O8W O8W 0.98(5) 3_765
O8W O7WB 1.62(5) 1_655

loop_
_geom_torsion_atom_site_label_1
_geom_torsion_atom_site_label_2
_geom_torsion_atom_site_label_3
_geom_torsion_atom_site_label_4
_geom_torsion
_geom_torsion_site_symmetry_1
_geom_torsion_site_symmetry_4
O2 La1 O1 C1 -21.3(5) 2_655 .
O6 La1 O1 C1 133.1(5) 1_655 .
O3 La1 O1 C1 71.6(5) . .
O5 La1 O1 C1 -118.7(4) 3_575 .
O3W La1 O1 C1 -79.4(4) . .
O1W La1 O1 C1 -150.6(5) . .
O2W La1 O1 C1 61.1(4) . .
O6 La1 O1 C1 175.1(4) 3_575 .
O2 La1 O1 C1 -3.1(4) . .
C9 La1 O1 C1 -157.3(4) 3_575 .
O2 La1 O2 C1 164.0(3) 2_655 .
O6 La1 O2 C1 -42.5(4) 1_655 .
O3 La1 O2 C1 -139.0(4) . .
O1 La1 O2 C1 3.0(4) . .
O5 La1 O2 C1 130.0(4) 3_575 .
O3W La1 O2 C1 91.5(4) . .
O1W La1 O2 C1 34.6(4) . .
O2W La1 O2 C1 -96.1(4) . .
O6 La1 O2 C1 -11.2(14) 3_575 .
C9 La1 O2 C1 128.2(5) 3_575 .
O2 La1 O2 La1 -16.7(2) 2_655 2_655
O6 La1 O2 La1 136.84(17) 1_655 2_655
O3 La1 O2 La1 40.3(2) . 2_655
O1 La1 O2 La1 -177.7(3) . 2_655
O5 La1 O2 La1 -50.6(3) 3_575 2_655
O3W La1 O2 La1 -89.2(2) . 2_655
O1W La1 O2 La1 -146.10(18) . 2_655
O2W La1 O2 La1 83.27(19) . 2_655
O6 La1 O2 La1 168.1(12) 3_575 2_655
C1 La1 O2 La1 179.3(5) . 2_655
C9 La1 O2 La1 -52.5(5) 3_575 2_655
O2 La1 O3 C4 -23.2(6) 2_655 .
O6 La1 O3 C4 174.2(6) 1_655 .
O1 La1 O3 C4 -127.6(6) . .
O5 La1 O3 C4 59.0(6) 3_575 .
O3W La1 O3 C4 12.2(7) . .
O1W La1 O3 C4 114.2(6) . .
O2W La1 O3 C4 -116.4(7) . .
O6 La1 O3 C4 110.7(6) 3_575 .
O2 La1 O3 C4 -74.5(6) . .
C1 La1 O3 C4 -96.4(6) . .
C9 La1 O3 C4 83.9(6) 3_575 .
La1 O1 C1 O2 5.8(7) . .
La1 O1 C1 C2 -172.0(5) . .
La1 O2 C1 O1 176.1(7) 2_655 .
La1 O2 C1 O1 -5.4(7) . .
La1 O2 C1 C2 -6.0(14) 2_655 .
La1 O2 C1 C2 172.5(6) . .
La1 O2 C1 La1 -178.5(10) 2_655 .
O2 La1 C1 O1 160.1(4) 2_655 .
O6 La1 C1 O1 -44.8(4) 1_655 .
O3 La1 C1 O1 -132.2(4) . .
O5 La1 C1 O1 95.2(5) 3_575 .
O3W La1 C1 O1 94.1(5) . .
O1W La1 C1 O1 26.9(4) . .
O2W La1 C1 O1 -112.6(5) . .
O6 La1 C1 O1 -7.9(6) 3_575 .
O2 La1 C1 O1 174.4(7) . .
C9 La1 C1 O1 47.2(7) 3_575 .
O2 La1 C1 O2 -14.4(3) 2_655 .
O6 La1 C1 O2 140.8(4) 1_655 .
O3 La1 C1 O2 53.4(4) . .
O1 La1 C1 O2 -174.4(7) . .
O5 La1 C1 O2 -79.2(5) 3_575 .
O3W La1 C1 O2 -80.4(4) . .
O1W La1 C1 O2 -147.6(4) . .
O2W La1 C1 O2 73.0(4) . .
O6 La1 C1 O2 177.7(3) 3_575 .
C9 La1 C1 O2 -127.3(5) 3_575 .
O2 La1 C1 C2 -134(3) 2_655 .
O6 La1 C1 C2 22(3) 1_655 .
O3 La1 C1 C2 -66(3) . .
O1 La1 C1 C2 66(3) . .
O5 La1 C1 C2 162(3) 3_575 .
O3W La1 C1 C2 160(3) . .
O1W La1 C1 C2 93(3) . .
O2W La1 C1 C2 -46(3) . .
O6 La1 C1 C2 59(4) 3_575 .
O2 La1 C1 C2 -119(4) . .
C9 La1 C1 C2 114(3) 3_575 .
O1 C1 C2 C3 6.7(11) . .
O2 C1 C2 C3 -171.2(7) . .
La1 C1 C2 C3 -56(4) . .
C1 C2 C3 C3 174.2(4) . 2_755
La1 O3 C4 O4 66.3(10) . .
La1 O3 C4 C5 -111.8(7) . .
O4 C4 C5 C6 -19.8(11) . .
O3 C4 C5 C6 158.4(7) . .
C4 C5 C6 C7 -176.0(7) . .
C5 C6 C7 C8 169.9(8) . .
C6 C7 C8 C9 -176.8(7) . .
La1 O5 C9 O6 -6.3(6) 3_575 .
La1 O5 C9 C8 172.9(5) 3_575 .
La1 O6 C9 O5 -175.2(5) 1_455 .
La1 O6 C9 O5 6.2(6) 3_575 .
La1 O6 C9 C8 5.5(12) 1_455 .
La1 O6 C9 C8 -173.2(5) 3_575 .
La1 O6 C9 La1 178.7(9) 1_455 3_575
C7 C8 C9 O5 -19.1(11) . .
C7 C8 C9 O6 160.2(7) . .
C7 C8 C9 La1 76(4) . 3_575
O7WC O7WA O7WB O8W -138(9) . 1_455
O8W O7WB O7WC O7WA 64(13) 1_455 .
